data_4327841
loop_
_publ_author_name
'Guang-Ning Liu'
'Guo-Cong Guo'
'Feng Chen'
'Shuai-Hua Wang'
'Jing Sun'
'Jin-Shun Huang'

_publ_contact_author_address
; 
State Key Laboratory of Structural Chemistry 
Fujian Institute of Research on the Structure of Matter, 
Chinese Academy of Sciences 
Fuzhou, Fujian 350002 
P. R. China
;
_publ_contact_author_email gcguo@fjirsm.ac.cn
_publ_contact_author_name 'Prof. Guo-Cong Guo'
_publ_section_title
;
 Structural Diversity, Optical and Magnetic Properties of a Series of
 Manganese Thioarsenates with 1,10-Phenanthroline or 2,2'-Bipyridine
 Ligands: Using Monodentate Methylamine as an Alkalinity Regulator
;
_journal_name_full 'Inorganic Chemistry'
_journal_page_first 472
_journal_page_last 482
_journal_paper_doi 10.1021/ic201932z
_journal_volume 51
_journal_year 2012
_chemical_formula_moiety {[Mn(2,2-bipy)2]2(AsS4)}[AsS(S5)]
_chemical_formula_sum 'C40 H32 As2 Mn2 N8 S10'
_chemical_formula_weight 1205.06
_chemical_name_common {[Mn(2,2-bipy)2]2(AsS4)}[AsS(S5)]
_chemical_name_systematic {[Mn(2,2-bipy)2]2(AsS4)}[AsS(S5)]
_space_group_IT_number 2
_symmetry_cell_setting triclinic
_symmetry_space_group_name_Hall '-P 1'
_symmetry_space_group_name_H-M 'P -1'
_atom_sites_solution_hydrogens geom
_atom_sites_solution_primary direct
_atom_sites_solution_secondary difmap
_audit_creation_method SHELXL-97
_cell_angle_alpha 75.349(9)
_cell_angle_beta 86.827(9)
_cell_angle_gamma 71.791(10)
_cell_formula_units_Z 2
_cell_length_a 12.9542(17)
_cell_length_b 13.5917(18)
_cell_length_c 15.0108(15)
_cell_measurement_reflns_used 20
_cell_measurement_temperature 293(2)
_cell_measurement_theta_max 15
_cell_measurement_theta_min 6
_cell_volume 2428.2(5)
_computing_cell_refinement WinAFC
_computing_data_collection WinAFC
_computing_data_reduction 'CrystalStructure Version 3.10'
_computing_molecular_graphics 'Bruker SHELXTL'
_computing_publication_material 'Siemens SHELXTL^TM^ 5'
_computing_structure_refinement 'Siemens SHELXTL^TM^ 5'
_computing_structure_solution 'Siemens SHELXTL^TM^ 5'
_diffrn_ambient_temperature 293(2)
_diffrn_measured_fraction_theta_full 1.000
_diffrn_measured_fraction_theta_max 1.000
_diffrn_measurement_device_type 'Rigaku AFC7R'
_diffrn_measurement_method \w-2\q
_diffrn_radiation_monochromator graphite
_diffrn_radiation_source 'fine-focus sealed tube'
_diffrn_radiation_type MoK\a
_diffrn_radiation_wavelength 0.71073
_diffrn_reflns_av_R_equivalents 0.0129
_diffrn_reflns_av_sigmaI/netI 0.0601
_diffrn_reflns_limit_h_max 15
_diffrn_reflns_limit_h_min -15
_diffrn_reflns_limit_k_max 16
_diffrn_reflns_limit_k_min -15
_diffrn_reflns_limit_l_max 18
_diffrn_reflns_limit_l_min -5
_diffrn_reflns_number 9583
_diffrn_reflns_theta_full 25.49
_diffrn_reflns_theta_max 25.49
_diffrn_reflns_theta_min 1.63
_diffrn_standards_decay_% 0
_diffrn_standards_interval_count 200
_diffrn_standards_number 3
_exptl_absorpt_coefficient_mu 2.342
_exptl_absorpt_correction_T_max 0.9988
_exptl_absorpt_correction_T_min 0.9172
_exptl_absorpt_correction_type psi-scan
_exptl_absorpt_process_details 'Psi (Rigaku WinAFC)'
_exptl_crystal_colour red
_exptl_crystal_density_diffrn 1.648
_exptl_crystal_description block
_exptl_crystal_F_000 1208
_exptl_crystal_size_max 0.40
_exptl_crystal_size_mid 0.40
_exptl_crystal_size_min 0.20
_refine_diff_density_max 0.729
_refine_diff_density_min -0.400
_refine_diff_density_rms 0.080
_refine_ls_extinction_method none
_refine_ls_goodness_of_fit_ref 1.006
_refine_ls_hydrogen_treatment constr
_refine_ls_matrix_type full
_refine_ls_number_parameters 559
_refine_ls_number_reflns 9051
_refine_ls_number_restraints 0
_refine_ls_restrained_S_all 1.006
_refine_ls_R_factor_all 0.0842
_refine_ls_R_factor_gt 0.0420
_refine_ls_shift/su_max 0.004
_refine_ls_shift/su_mean 0.000
_refine_ls_structure_factor_coef Fsqd
_refine_ls_weighting_details 'calc w=1/[\s^2^(Fo^2^)+(0.0450P)^2^+0.3688P] where P=(Fo^2^+2Fc^2^)/3'
_refine_ls_weighting_scheme calc
_refine_ls_wR_factor_gt 0.0833
_refine_ls_wR_factor_ref 0.1011
_reflns_number_gt 6019
_reflns_number_total 9051
_reflns_threshold_expression >2sigma(I)
_cod_data_source_file ic201932z_si_002_6.cif
_cod_data_source_block compound_5
_cod_depositor_comments
;
The following automatic conversions were performed:

'_exptl_absorpt_correction_type' value 'Psi-scan' changed to
'psi-scan' according to the built-in table from CIF Core dictionary
named 'cif_core.dic' version 2.4.1 from 2010-06-29.

Automatic conversion script
Id: cif_fix_values 1715 2011-07-08 13:25:40Z adriana 
;
_cod_database_code 4327841

loop_
_symmetry_equiv_pos_as_xyz
'x, y, z'
'-x, -y, -z'

loop_
_atom_site_label
_atom_site_type_symbol
_atom_site_fract_x
_atom_site_fract_y
_atom_site_fract_z
_atom_site_U_iso_or_equiv
_atom_site_adp_type
_atom_site_occupancy
_atom_site_symmetry_multiplicity
_atom_site_calc_flag
_atom_site_refinement_flags
As1 As 0.22994(2) 0.68114(2) 0.25816(2) 0.02793(8) Uani 1 1 d .
As2 As 0.36571(3) 0.95676(3) 0.30582(3) 0.04900(11) Uani 1 1 d .
Mn1 Mn 0.22015(4) 0.67801(4) 0.47299(3) 0.03217(13) Uani 1 1 d .
Mn2 Mn 0.21771(4) 0.67169(3) 0.04634(3) 0.03077(12) Uani 1 1 d .
S1 S 0.31081(7) 0.54807(6) 0.37079(6) 0.0378(2) Uani 1 1 d .
S2 S 0.16535(7) 0.81529(6) 0.31933(6) 0.0360(2) Uani 1 1 d .
S3 S 0.10267(6) 0.64984(6) 0.19111(6) 0.0346(2) Uani 1 1 d .
S4 S 0.34033(6) 0.71152(6) 0.14968(6) 0.0361(2) Uani 1 1 d .
S5 S 0.25794(10) 1.08827(9) 0.34874(8) 0.0734(4) Uani 1 1 d .
S6 S 0.51563(9) 1.01695(8) 0.30824(8) 0.0669(3) Uani 1 1 d .
S7 S 0.64183(10) 0.91237(11) 0.25770(9) 0.0857(4) Uani 1 1 d .
S8 S 0.60544(9) 0.95344(10) 0.11738(9) 0.0799(4) Uani 1 1 d .
S9 S 0.47552(8) 0.89836(8) 0.11414(7) 0.0601(3) Uani 1 1 d .
S10 S 0.34155(8) 1.01189(8) 0.14595(7) 0.0567(3) Uani 1 1 d .
N11 N 0.3685(2) 0.71816(19) 0.50170(17) 0.0356(7) Uani 1 1 d .
N12 N 0.1660(2) 0.8102(2) 0.55210(17) 0.0373(7) Uani 1 1 d .
N21 N 0.0587(2) 0.64656(19) 0.50140(18) 0.0384(7) Uani 1 1 d .
N22 N 0.2395(2) 0.5449(2) 0.60546(17) 0.0375(7) Uani 1 1 d .
N31 N 0.0895(2) 0.6741(2) -0.05485(18) 0.0378(7) Uani 1 1 d .
N32 N 0.1370(2) 0.84291(19) -0.02823(17) 0.0354(7) Uani 1 1 d .
N41 N 0.29920(19) 0.49592(18) 0.05589(17) 0.0330(7) Uani 1 1 d .
N42 N 0.3316(2) 0.65747(19) -0.07548(17) 0.0372(7) Uani 1 1 d .
C11 C 0.4679(3) 0.6708(3) 0.4755(2) 0.0465(10) Uani 1 1 d .
H11A H 0.4784 0.6112 0.4522 0.056 Uiso 1 1 calc R
C12 C 0.5553(3) 0.7056(3) 0.4813(3) 0.0499(11) Uani 1 1 d .
H12A H 0.6236 0.6696 0.4633 0.060 Uiso 1 1 calc R
C13 C 0.5403(3) 0.7941(3) 0.5139(2) 0.0534(11) Uani 1 1 d .
H13A H 0.5985 0.8188 0.5192 0.064 Uiso 1 1 calc R
C14 C 0.4369(3) 0.8466(3) 0.5389(2) 0.0472(10) Uani 1 1 d .
H14A H 0.4242 0.9089 0.5586 0.057 Uiso 1 1 calc R
C15 C 0.3525(2) 0.8053(2) 0.5342(2) 0.0332(8) Uani 1 1 d .
C16 C 0.2413(3) 0.8553(2) 0.5635(2) 0.0374(9) Uani 1 1 d .
C17 C 0.2162(3) 0.9410(3) 0.6025(3) 0.0567(11) Uani 1 1 d .
H17A H 0.2699 0.9702 0.6110 0.068 Uiso 1 1 calc R
C18 C 0.1111(3) 0.9838(3) 0.6291(3) 0.0604(12) Uani 1 1 d .
H18A H 0.0932 1.0424 0.6546 0.073 Uiso 1 1 calc R
C19 C 0.0344(3) 0.9385(3) 0.6172(2) 0.0525(11) Uani 1 1 d .
H19A H -0.0368 0.9652 0.6348 0.063 Uiso 1 1 calc R
C21 C -0.0306(3) 0.7035(3) 0.4494(2) 0.0454(10) Uani 1 1 d .
H21A H -0.0235 0.7492 0.3934 0.054 Uiso 1 1 calc R
C22 C -0.1324(3) 0.6976(3) 0.4746(3) 0.0568(11) Uani 1 1 d .
H22A H -0.1931 0.7402 0.4375 0.068 Uiso 1 1 calc R
C23 C -0.1425(3) 0.6281(3) 0.5550(3) 0.0615(12) Uani 1 1 d .
H23A H -0.2106 0.6234 0.5742 0.074 Uiso 1 1 calc R
C24 C -0.0507(3) 0.5648(3) 0.6077(3) 0.0518(11) Uani 1 1 d .
H24A H -0.0562 0.5151 0.6617 0.062 Uiso 1 1 calc R
C25 C 0.0493(3) 0.5756(2) 0.5799(2) 0.0369(9) Uani 1 1 d .
C26 C 0.1511(3) 0.5136(2) 0.6332(2) 0.0379(9) Uani 1 1 d .
C27 C 0.1587(3) 0.4252(3) 0.7073(2) 0.0544(11) Uani 1 1 d .
H27A H 0.0973 0.4046 0.7263 0.065 Uiso 1 1 calc R
C28 C 0.2565(3) 0.3690(3) 0.7518(3) 0.0641(13) Uani 1 1 d .
H28A H 0.2623 0.3095 0.8006 0.077 Uiso 1 1 calc R
C29 C 0.3465(3) 0.4009(3) 0.7240(2) 0.0590(12) Uani 1 1 d .
H29A H 0.4137 0.3638 0.7535 0.071 Uiso 1 1 calc R
C31 C 0.0726(3) 0.5874(3) -0.0698(3) 0.0500(10) Uani 1 1 d .
H31A H 0.1113 0.5209 -0.0333 0.060 Uiso 1 1 calc R
C32 C 0.0011(3) 0.5906(3) -0.1361(3) 0.0576(11) Uani 1 1 d .
H32A H -0.0077 0.5281 -0.1443 0.069 Uiso 1 1 calc R
C33 C -0.0563(3) 0.6883(3) -0.1893(3) 0.0622(12) Uani 1 1 d .
H33A H -0.1051 0.6934 -0.2347 0.075 Uiso 1 1 calc R
C34 C -0.0413(3) 0.7796(3) -0.1749(2) 0.0520(11) Uani 1 1 d .
H34A H -0.0812 0.8467 -0.2095 0.062 Uiso 1 1 calc R
C35 C 0.0337(3) 0.7703(2) -0.1083(2) 0.0383(9) Uani 1 1 d .
C36 C 0.0594(2) 0.8639(2) -0.0928(2) 0.0349(9) Uani 1 1 d .
C37 C 0.0104(3) 0.9671(3) -0.1437(2) 0.0469(11) Uani 1 1 d .
H37A H -0.0436 0.9805 -0.1875 0.056 Uiso 1 1 calc R
C38 C 0.0415(3) 1.0497(3) -0.1294(3) 0.0535(12) Uani 1 1 d .
H38A H 0.0095 1.1192 -0.1638 0.064 Uiso 1 1 calc R
C39 C 0.1200(3) 1.0285(3) -0.0640(3) 0.0495(11) Uani 1 1 d .
H39A H 0.1422 1.0833 -0.0531 0.059 Uiso 1 1 calc R
C41 C 0.2819(3) 0.4173(2) 0.1233(2) 0.0429(10) Uani 1 1 d .
H41A H 0.2377 0.4359 0.1712 0.051 Uiso 1 1 calc R
C42 C 0.3259(3) 0.3101(3) 0.1256(3) 0.0541(11) Uani 1 1 d .
H42A H 0.3126 0.2577 0.1740 0.065 Uiso 1 1 calc R
C43 C 0.3903(3) 0.2834(3) 0.0535(3) 0.0565(12) Uani 1 1 d .
H43A H 0.4203 0.2121 0.0520 0.068 Uiso 1 1 calc R
C44 C 0.4100(3) 0.3626(3) -0.0157(2) 0.0495(11) Uani 1 1 d .
H44A H 0.4541 0.3453 -0.0641 0.059 Uiso 1 1 calc R
C45 C 0.3637(2) 0.4682(2) -0.0132(2) 0.0329(8) Uani 1 1 d .
C46 C 0.3832(2) 0.5581(2) -0.0855(2) 0.0321(8) Uani 1 1 d .
C47 C 0.4506(3) 0.5425(3) -0.1591(2) 0.0442(10) Uani 1 1 d .
H47A H 0.4861 0.4735 -0.1649 0.053 Uiso 1 1 calc R
C48 C 0.4650(3) 0.6282(3) -0.2231(2) 0.0506(11) Uani 1 1 d .
H48A H 0.5102 0.6179 -0.2725 0.061 Uiso 1 1 calc R
C49 C 0.4126(3) 0.7292(3) -0.2140(3) 0.0548(11) Uani 1 1 d .
H49A H 0.4203 0.7889 -0.2571 0.066 Uiso 1 1 calc R
C110 C 0.0645(3) 0.8525(3) 0.5785(2) 0.0484(10) Uani 1 1 d .
H11B H 0.0118 0.8221 0.5701 0.058 Uiso 1 1 calc R
C210 C 0.3343(3) 0.4899(3) 0.6509(2) 0.0474(10) Uani 1 1 d .
H21B H 0.3947 0.5124 0.6325 0.057 Uiso 1 1 calc R
C310 C 0.1658(3) 0.9240(2) -0.0144(2) 0.0429(10) Uani 1 1 d .
H31B H 0.2188 0.9097 0.0305 0.052 Uiso 1 1 calc R
C410 C 0.3479(3) 0.7398(3) -0.1389(2) 0.0481(10) Uani 1 1 d .
H41C H 0.3134 0.8084 -0.1318 0.058 Uiso 1 1 calc R

loop_
_atom_site_aniso_label
_atom_site_aniso_U_11
_atom_site_aniso_U_22
_atom_site_aniso_U_33
_atom_site_aniso_U_23
_atom_site_aniso_U_13
_atom_site_aniso_U_12
As1 0.03165(16) 0.02514(14) 0.02556(15) -0.00468(12) 0.00094(13) -0.00807(12)
As2 0.0557(2) 0.0470(2) 0.0416(2) 0.00153(17) -0.00766(18) -0.02036(17)
Mn1 0.0329(2) 0.0355(2) 0.0288(3) -0.0071(2) 0.0009(2) -0.0124(2)
Mn2 0.0368(2) 0.0262(2) 0.0274(2) -0.00478(19) -0.0007(2) -0.00828(19)
S1 0.0462(5) 0.0267(4) 0.0333(4) -0.0022(3) -0.0043(4) -0.0044(4)
S2 0.0459(5) 0.0265(4) 0.0321(4) -0.0080(3) 0.0003(4) -0.0056(3)
S3 0.0348(4) 0.0393(4) 0.0329(4) -0.0070(3) 0.0025(3) -0.0177(3)
S4 0.0344(4) 0.0405(4) 0.0355(4) -0.0087(3) 0.0057(4) -0.0158(3)
S5 0.0739(7) 0.0721(7) 0.0585(7) -0.0120(6) -0.0045(6) -0.0029(6)
S6 0.0827(6) 0.0682(6) 0.0660(7) -0.0202(5) -0.0131(6) -0.0405(5)
S7 0.0660(7) 0.0991(8) 0.0932(9) -0.0222(7) -0.0160(7) -0.0255(6)
S8 0.0751(7) 0.1085(8) 0.0725(8) -0.0236(6) 0.0145(6) -0.0526(6)
S9 0.0691(6) 0.0655(5) 0.0605(6) -0.0285(5) 0.0034(5) -0.0318(5)
S10 0.0674(6) 0.0594(5) 0.0454(5) -0.0038(5) -0.0120(5) -0.0274(5)
N11 0.0366(14) 0.0321(13) 0.0328(14) -0.0030(11) -0.0065(12) -0.0061(11)
N12 0.0412(14) 0.0421(14) 0.0299(14) -0.0120(11) 0.0061(12) -0.0130(12)
N21 0.0371(14) 0.0388(14) 0.0415(16) -0.0093(12) -0.0007(13) -0.0153(11)
N22 0.0405(14) 0.0384(14) 0.0338(15) -0.0091(12) -0.0031(12) -0.0117(12)
N31 0.0411(14) 0.0357(13) 0.0370(15) -0.0082(12) -0.0054(12) -0.0120(12)
N32 0.0383(14) 0.0279(13) 0.0358(15) -0.0051(11) 0.0009(12) -0.0065(11)
N41 0.0341(13) 0.0301(13) 0.0342(14) -0.0065(11) 0.0011(12) -0.0105(11)
N42 0.0423(14) 0.0333(13) 0.0359(15) -0.0067(12) 0.0054(12) -0.0138(11)
C11 0.0366(18) 0.0425(18) 0.058(2) -0.0164(17) 0.0047(17) -0.0067(15)
C12 0.0344(18) 0.054(2) 0.058(2) -0.0084(18) -0.0059(17) -0.0123(16)
C13 0.0486(19) 0.065(2) 0.054(2) -0.0107(18) -0.0136(18) -0.0288(17)
C14 0.057(2) 0.0516(18) 0.043(2) -0.0183(16) -0.0024(17) -0.0248(16)
C15 0.0405(17) 0.0345(16) 0.0231(16) -0.0034(13) -0.0047(14) -0.0113(14)
C16 0.0455(18) 0.0376(17) 0.0265(17) -0.0066(14) 0.0006(15) -0.0104(15)
C17 0.064(2) 0.053(2) 0.061(2) -0.0279(18) 0.007(2) -0.0186(18)
C18 0.086(3) 0.0436(19) 0.055(2) -0.0260(17) 0.015(2) -0.016(2)
C19 0.055(2) 0.050(2) 0.046(2) -0.0200(17) 0.0174(18) -0.0044(18)
C21 0.0456(19) 0.0402(18) 0.050(2) -0.0063(16) -0.0005(17) -0.0167(15)
C22 0.0375(18) 0.064(2) 0.072(3) -0.015(2) -0.0104(19) -0.0194(17)
C23 0.0407(19) 0.072(2) 0.080(3) -0.017(2) 0.010(2) -0.0319(17)
C24 0.052(2) 0.0502(19) 0.059(2) -0.0086(17) 0.0124(18) -0.0294(16)
C25 0.0441(17) 0.0283(15) 0.0434(19) -0.0119(14) 0.0037(15) -0.0165(13)
C26 0.0462(18) 0.0347(16) 0.0346(18) -0.0070(14) 0.0046(15) -0.0168(14)
C27 0.062(2) 0.051(2) 0.046(2) -0.0017(18) -0.0007(19) -0.0195(18)
C28 0.095(3) 0.044(2) 0.044(2) 0.0043(18) -0.007(2) -0.020(2)
C29 0.074(3) 0.047(2) 0.042(2) 0.0037(18) -0.018(2) -0.006(2)
C31 0.049(2) 0.0465(19) 0.056(2) -0.0108(17) -0.0087(18) -0.0163(16)
C32 0.066(2) 0.060(2) 0.056(2) -0.0177(19) -0.003(2) -0.0295(18)
C33 0.055(2) 0.080(3) 0.056(2) -0.004(2) -0.0179(19) -0.0354(19)
C34 0.047(2) 0.057(2) 0.043(2) 0.0008(18) -0.0079(18) -0.0137(18)
C35 0.0378(17) 0.0425(18) 0.0306(17) -0.0047(15) -0.0012(15) -0.0101(15)
C36 0.0356(17) 0.0365(17) 0.0259(16) -0.0042(14) 0.0016(14) -0.0048(14)
C37 0.049(2) 0.0431(19) 0.0329(19) 0.0015(16) -0.0005(16) -0.0010(17)
C38 0.064(2) 0.0260(17) 0.051(2) 0.0009(17) 0.004(2) 0.0042(17)
C39 0.059(2) 0.0264(16) 0.061(2) -0.0116(16) 0.0114(19) -0.0111(15)
C41 0.0469(19) 0.0332(17) 0.044(2) -0.0021(15) 0.0038(17) -0.0120(15)
C42 0.066(2) 0.0309(17) 0.060(2) -0.0004(17) 0.003(2) -0.0161(17)
C43 0.069(2) 0.0262(17) 0.070(3) -0.0122(17) 0.013(2) -0.0106(17)
C44 0.055(2) 0.0393(18) 0.051(2) -0.0165(17) 0.0105(18) -0.0072(17)
C45 0.0267(15) 0.0341(15) 0.0378(17) -0.0116(14) -0.0019(14) -0.0065(13)
C46 0.0312(15) 0.0347(15) 0.0332(17) -0.0133(13) -0.0028(13) -0.0099(13)
C47 0.0449(19) 0.0443(18) 0.046(2) -0.0176(16) 0.0057(16) -0.0126(15)
C48 0.051(2) 0.066(2) 0.039(2) -0.0165(17) 0.0163(17) -0.0243(17)
C49 0.062(2) 0.051(2) 0.047(2) -0.0023(18) 0.0149(19) -0.0225(18)
C110 0.046(2) 0.058(2) 0.041(2) -0.0165(17) 0.0100(17) -0.0133(17)
C210 0.050(2) 0.0479(19) 0.042(2) -0.0101(16) -0.0046(17) -0.0115(17)
C310 0.0461(19) 0.0390(17) 0.044(2) -0.0113(15) 0.0027(16) -0.0129(15)
C410 0.059(2) 0.0344(17) 0.048(2) -0.0089(16) 0.0132(18) -0.0135(16)

loop_
_atom_type_symbol
_atom_type_description
_atom_type_scat_dispersion_real
_atom_type_scat_dispersion_imag
_atom_type_scat_source
C C 0.0033 0.0016 'International Tables Vol C Tables 4.2.6.8 and 6.1.1.4'
H H 0.0000 0.0000 'International Tables Vol C Tables 4.2.6.8 and 6.1.1.4'
N N 0.0061 0.0033 'International Tables Vol C Tables 4.2.6.8 and 6.1.1.4'
S S 0.1246 0.1234 'International Tables Vol C Tables 4.2.6.8 and 6.1.1.4'
Mn Mn 0.3368 0.7283 'International Tables Vol C Tables 4.2.6.8 and 6.1.1.4'
As As 0.0499 2.0058 'International Tables Vol C Tables 4.2.6.8 and 6.1.1.4'

loop_
_geom_angle_atom_site_label_1
_geom_angle_atom_site_label_2
_geom_angle_atom_site_label_3
_geom_angle
S4 As1 S2 111.93(4)
S4 As1 S1 111.55(3)
S2 As1 S1 105.07(3)
S4 As1 S3 104.29(4)
S2 As1 S3 111.78(3)
S1 As1 S3 112.42(4)
S5 As2 S10 102.39(4)
S5 As2 S6 93.26(5)
S10 As2 S6 94.79(4)
N11 Mn1 N21 157.09(10)
N11 Mn1 N22 94.44(9)
N21 Mn1 N22 71.85(9)
N11 Mn1 N12 72.32(9)
N21 Mn1 N12 89.61(10)
N22 Mn1 N12 92.49(9)
N11 Mn1 S2 97.21(7)
N21 Mn1 S2 97.19(7)
N22 Mn1 S2 168.35(8)
N12 Mn1 S2 91.37(6)
N11 Mn1 S1 97.58(7)
N21 Mn1 S1 101.59(7)
N22 Mn1 S1 94.26(7)
N12 Mn1 S1 168.28(7)
S2 Mn1 S1 83.89(3)
N32 Mn2 N41 154.56(10)
N32 Mn2 N42 87.97(9)
N41 Mn2 N42 72.09(9)
N32 Mn2 N31 72.18(9)
N41 Mn2 N31 89.79(9)
N42 Mn2 N31 84.14(10)
N32 Mn2 S4 95.91(8)
N41 Mn2 S4 102.22(7)
N42 Mn2 S4 97.93(7)
N31 Mn2 S4 167.89(7)
N32 Mn2 S3 102.19(7)
N41 Mn2 S3 97.37(7)
N42 Mn2 S3 169.46(6)
N31 Mn2 S3 96.19(7)
S4 Mn2 S3 83.97(3)
As1 S1 Mn1 84.31(3)
As1 S2 Mn1 85.56(3)
As1 S3 Mn2 85.15(3)
As1 S4 Mn2 86.49(3)
S7 S6 As2 105.60(6)
S6 S7 S8 103.64(7)
S9 S8 S7 101.96(7)
S8 S9 S10 106.35(7)
S9 S10 As2 97.52(5)
C11 N11 C15 118.6(3)
C11 N11 Mn1 123.4(2)
C15 N11 Mn1 117.1(2)
C16 N12 C110 117.9(3)
C16 N12 Mn1 115.9(2)
C110 N12 Mn1 125.8(2)
C21 N21 C25 118.3(3)
C21 N21 Mn1 122.8(2)
C25 N21 Mn1 118.4(2)
C210 N22 C26 118.6(3)
C210 N22 Mn1 124.1(2)
C26 N22 Mn1 116.90(19)
C31 N31 C35 117.9(3)
C31 N31 Mn2 125.0(2)
C35 N31 Mn2 116.8(2)
C310 N32 C36 118.6(3)
C310 N32 Mn2 122.9(2)
C36 N32 Mn2 118.4(2)
C41 N41 C45 117.8(3)
C41 N41 Mn2 123.8(2)
C45 N41 Mn2 118.24(19)
C410 N42 C46 117.6(3)
C410 N42 Mn2 125.2(2)
C46 N42 Mn2 117.14(19)
N11 C11 C12 123.2(3)
N11 C11 H11A 118.4
C12 C11 H11A 118.4
C13 C12 C11 118.8(3)
C13 C12 H12A 120.6
C11 C12 H12A 120.6
C12 C13 C14 118.9(4)
C12 C13 H13A 120.5
C14 C13 H13A 120.5
C15 C14 C13 119.4(3)
C15 C14 H14A 120.3
C13 C14 H14A 120.3
N11 C15 C14 121.0(3)
N11 C15 C16 117.2(3)
C14 C15 C16 121.9(3)
N12 C16 C17 121.3(3)
N12 C16 C15 116.1(3)
C17 C16 C15 122.6(3)
C16 C17 C18 119.9(4)
C16 C17 H17A 120.0
C18 C17 H17A 120.0
C19 C18 C17 118.9(4)
C19 C18 H18A 120.6
C17 C18 H18A 120.6
C18 C19 C110 118.5(3)
C18 C19 H19A 120.7
C110 C19 H19A 120.7
N21 C21 C22 123.1(3)
N21 C21 H21A 118.4
C22 C21 H21A 118.4
C23 C22 C21 118.5(3)
C23 C22 H22A 120.7
C21 C22 H22A 120.7
C22 C23 C24 119.4(3)
C22 C23 H23A 120.3
C24 C23 H23A 120.3
C23 C24 C25 119.6(3)
C23 C24 H24A 120.2
C25 C24 H24A 120.2
N21 C25 C24 121.0(3)
N21 C25 C26 115.7(3)
C24 C25 C26 123.3(3)
N22 C26 C27 120.7(3)
N22 C26 C25 116.5(3)
C27 C26 C25 122.8(3)
C28 C27 C26 119.8(4)
C28 C27 H27A 120.1
C26 C27 H27A 120.1
C27 C28 C29 119.6(3)
C27 C28 H28A 120.2
C29 C28 H28A 120.2
C28 C29 C210 118.3(3)
C28 C29 H29A 120.9
C210 C29 H29A 120.9
N31 C31 C32 123.9(3)
N31 C31 H31A 118.0
C32 C31 H31A 118.0
C33 C32 C31 118.1(4)
C33 C32 H32A 121.0
C31 C32 H32A 121.0
C32 C33 C34 119.4(4)
C32 C33 H33A 120.3
C34 C33 H33A 120.3
C33 C34 C35 119.5(3)
C33 C34 H34A 120.2
C35 C34 H34A 120.2
N31 C35 C34 121.2(3)
N31 C35 C36 116.1(3)
C34 C35 C36 122.7(3)
N32 C36 C37 121.0(3)
N32 C36 C35 116.4(3)
C37 C36 C35 122.5(3)
C38 C37 C36 119.8(3)
C38 C37 H37A 120.1
C36 C37 H37A 120.1
C39 C38 C37 119.3(3)
C39 C38 H38A 120.4
C37 C38 H38A 120.4
C38 C39 C310 118.7(4)
C38 C39 H39A 120.7
C310 C39 H39A 120.7
N41 C41 C42 123.7(3)
N41 C41 H41A 118.1
C42 C41 H41A 118.1
C41 C42 C43 117.6(3)
C41 C42 H42A 121.2
C43 C42 H42A 121.2
C44 C43 C42 119.6(3)
C44 C43 H43A 120.2
C42 C43 H43A 120.2
C43 C44 C45 119.5(3)
C43 C44 H44A 120.2
C45 C44 H44A 120.2
N41 C45 C44 121.7(3)
N41 C45 C46 116.1(3)
C44 C45 C46 122.3(3)
N42 C46 C47 120.9(3)
N42 C46 C45 116.1(3)
C47 C46 C45 122.9(3)
C48 C47 C46 120.1(3)
C48 C47 H47A 120.0
C46 C47 H47A 120.0
C47 C48 C49 119.5(3)
C47 C48 H48A 120.2
C49 C48 H48A 120.2
C48 C49 C410 117.8(3)
C48 C49 H49A 121.1
C410 C49 H49A 121.1
N12 C110 C19 123.4(4)
N12 C110 H11B 118.3
C19 C110 H11B 118.3
N22 C210 C29 123.0(4)
N22 C210 H21B 118.5
C29 C210 H21B 118.5
N32 C310 C39 122.6(3)
N32 C310 H31B 118.7
C39 C310 H31B 118.7
N42 C410 C49 124.0(3)
N42 C410 H41C 118.0
C49 C410 H41C 118.0

loop_
_geom_bond_atom_site_label_1
_geom_bond_atom_site_label_2
_geom_bond_distance
As1 S4 2.1537(9)
As1 S2 2.1624(9)
As1 S1 2.1661(9)
As1 S3 2.1796(9)
As2 S5 2.1172(13)
As2 S10 2.3334(11)
As2 S6 2.3363(12)
Mn1 N11 2.245(3)
Mn1 N21 2.260(3)
Mn1 N22 2.290(2)
Mn1 N12 2.309(3)
Mn1 S2 2.5459(9)
Mn1 S1 2.5936(10)
Mn2 N32 2.248(2)
Mn2 N41 2.260(2)
Mn2 N42 2.294(3)
Mn2 N31 2.300(3)
Mn2 S4 2.5411(10)
Mn2 S3 2.5736(10)
S6 S7 2.0554(17)
S7 S8 2.0788(18)
S8 S9 2.0519(16)
S9 S10 2.0563(14)
N11 C11 1.334(4)
N11 C15 1.346(4)
N12 C16 1.341(4)
N12 C110 1.342(4)
N21 C21 1.335(4)
N21 C25 1.348(4)
N22 C210 1.339(4)
N22 C26 1.352(4)
N31 C31 1.336(4)
N31 C35 1.349(4)
N32 C310 1.334(4)
N32 C36 1.349(4)
N41 C41 1.339(4)
N41 C45 1.350(4)
N42 C410 1.338(4)
N42 C46 1.349(4)
C11 C12 1.372(5)
C11 H11A 0.9300
C12 C13 1.365(5)
C12 H12A 0.9300
C13 C14 1.389(5)
C13 H13A 0.9300
C14 C15 1.388(5)
C14 H14A 0.9300
C15 C16 1.484(4)
C16 C17 1.376(5)
C17 C18 1.383(5)
C17 H17A 0.9300
C18 C19 1.362(6)
C18 H18A 0.9300
C19 C110 1.374(5)
C19 H19A 0.9300
C21 C22 1.373(5)
C21 H21A 0.9300
C22 C23 1.359(5)
C22 H22A 0.9300
C23 C24 1.379(5)
C23 H23A 0.9300
C24 C25 1.379(5)
C24 H24A 0.9300
C25 C26 1.474(4)
C26 C27 1.397(4)
C27 C28 1.366(5)
C27 H27A 0.9300
C28 C29 1.375(6)
C28 H28A 0.9300
C29 C210 1.385(5)
C29 H29A 0.9300
C31 C32 1.380(5)
C31 H31A 0.9300
C32 C33 1.366(5)
C32 H32A 0.9300
C33 C34 1.384(5)
C33 H33A 0.9300
C34 C35 1.388(5)
C34 H34A 0.9300
C35 C36 1.486(5)
C36 C37 1.381(4)
C37 C38 1.372(5)
C37 H37A 0.9300
C38 C39 1.366(5)
C38 H38A 0.9300
C39 C310 1.383(4)
C39 H39A 0.9300
C41 C42 1.380(4)
C41 H41A 0.9300
C42 C43 1.381(5)
C42 H42A 0.9300
C43 C44 1.371(5)
C43 H43A 0.9300
C44 C45 1.382(4)
C44 H44A 0.9300
C45 C46 1.492(4)
C46 C47 1.388(4)
C47 C48 1.365(5)
C47 H47A 0.9300
C48 C49 1.366(5)
C48 H48A 0.9300
C49 C410 1.377(5)
C49 H49A 0.9300
C110 H11B 0.9300
C210 H21B 0.9300
C310 H31B 0.9300
C410 H41C 0.9300
